data_7062263
loop_
_publ_author_name
'Yoshizawa, Reina'
'Inagaki, Yusuke'
'Momma, Hiroyuki'
'Kwon, Eunsang'
'Ohara, Kazuaki'
'Yamaguchi, Kentaro'
'Setaka, Wataru'

_publ_section_title
;
 Synthesis and fluorescence properties of 9,9-dimethylfluorene-diyl
 bridged molecular gyrotops: effects of slight fluorophore motion on
 fluorescence efficiency in the solid state
;
_journal_issue 12
_journal_name_full 'New Journal of Chemistry'
_journal_page_first 5946
_journal_page_last 5952
_journal_paper_doi 10.1039/D2NJ05873A
_journal_volume 47
_journal_year 2023
_chemical_compound_source no
_chemical_formula_moiety 'C21 H30 Si2'
_chemical_formula_sum 'C21 H30 Si2'
_chemical_formula_weight 338.63
_chemical_melting_point 403.5(5)
_chemical_name_common TMS2Me2Flu
_chemical_name_systematic 2,7-Bis(trimethylsilyl)-9,9-dimethylfluorene
_space_group_crystal_system monoclinic
_space_group_IT_number 14
_space_group_name_Hall '-P 2ybc'
_space_group_name_H-M_alt 'P 1 21/c 1'
_atom_sites_solution_hydrogens geom
_audit_creation_method SHELXL-2018/3
_audit_update_record
;
2023-02-04 deposited with the CCDC.	2023-02-15 downloaded from the CCDC.
;
_cell_angle_alpha 90
_cell_angle_beta 105.6690(10)
_cell_angle_gamma 90
_cell_formula_units_Z 4
_cell_length_a 14.1329(3)
_cell_length_b 6.59460(10)
_cell_length_c 23.4684(5)
_cell_measurement_reflns_used 9899
_cell_measurement_temperature 200(2)
_cell_measurement_theta_max 77.35
_cell_measurement_theta_min 3.91
_cell_volume 2105.99(7)
_computing_cell_refinement 'APEX3 v2019.1-0 (Bruker AXS)'
_computing_data_collection 'APEX3 v2019.1-0 (Bruker AXS)'
_computing_data_reduction 'SAINT V8.40A (Bruker Nano, Inc., 2019)'
_computing_molecular_graphics 'Ortep-3 for Windows (Farrugia, 2020)'
_computing_publication_material 'WinGX (Farrugia, 2020)'
_computing_structure_refinement 'SHELXL-2018/3 (Sheldrick, 2018)'
_computing_structure_solution 'Sir-2019 (IUCr, 2019)'
_diffrn_ambient_temperature 200(2)
_diffrn_detector_area_resol_mean 7.3910
_diffrn_measured_fraction_theta_full 0.987
_diffrn_measured_fraction_theta_max 0.962
_diffrn_measurement_device_type 'Bruker D8 goniometer'
_diffrn_measurement_method 'omega scans'
_diffrn_radiation_monochromator 'multilayered conforcal mirror'
_diffrn_radiation_type CuK\a
_diffrn_radiation_wavelength 1.54178
_diffrn_reflns_av_R_equivalents 0.0296
_diffrn_reflns_av_unetI/netI 0.0355
_diffrn_reflns_Laue_measured_fraction_full 0.987
_diffrn_reflns_Laue_measured_fraction_max 0.962
_diffrn_reflns_limit_h_max 17
_diffrn_reflns_limit_h_min -16
_diffrn_reflns_limit_k_max 6
_diffrn_reflns_limit_k_min -7
_diffrn_reflns_limit_l_max 28
_diffrn_reflns_limit_l_min -29
_diffrn_reflns_number 17125
_diffrn_reflns_point_group_measured_fraction_full 0.987
_diffrn_reflns_point_group_measured_fraction_max 0.962
_diffrn_reflns_theta_full 67.679
_diffrn_reflns_theta_max 77.432
_diffrn_reflns_theta_min 3.912
_diffrn_source 'sealed tube'
_exptl_absorpt_coefficient_mu 1.491
_exptl_absorpt_correction_T_max 0.865
_exptl_absorpt_correction_T_min 0.739
_exptl_absorpt_correction_type multi-scan
_exptl_absorpt_process_details
;
SADABS - Bruker AXS area detector scaling and absorption correction
;
_exptl_crystal_colour colorless
_exptl_crystal_density_diffrn 1.068
_exptl_crystal_description prism
_exptl_crystal_F_000 736
_exptl_crystal_preparation Luminescent
_exptl_crystal_recrystallization_method 'Re-crystallisation from solvent: ethanol'
_exptl_crystal_size_max 0.300
_exptl_crystal_size_mid 0.150
_exptl_crystal_size_min 0.100
_refine_diff_density_max 0.324
_refine_diff_density_min -0.392
_refine_diff_density_rms 0.069
_refine_ls_extinction_method none
_refine_ls_goodness_of_fit_ref 1.082
_refine_ls_hydrogen_treatment constr
_refine_ls_matrix_type full
_refine_ls_number_parameters 208
_refine_ls_number_reflns 4309
_refine_ls_number_restraints 0
_refine_ls_restrained_S_all 1.082
_refine_ls_R_factor_all 0.0420
_refine_ls_R_factor_gt 0.0410
_refine_ls_shift/su_max 0.001
_refine_ls_shift/su_mean 0.000
_refine_ls_structure_factor_coef Fsqd
_refine_ls_weighting_details 'w=1/[\s^2^(Fo^2^)+(0.0551P)^2^+0.6552P] where P=(Fo^2^+2Fc^2^)/3'
_refine_ls_weighting_scheme calc
_refine_ls_wR_factor_gt 0.1049
_refine_ls_wR_factor_ref 0.1059
_reflns_Friedel_coverage 0.000
_reflns_number_gt 4143
_reflns_number_total 4309
_reflns_threshold_expression 'I > 2\s(I)'
_cod_data_source_file d2nj05873a3.cif
_cod_data_source_block TMS2Me2Flu
_cod_depositor_comments
;
The following automatic conversions were performed:

data item '_chemical_melting_point' value '403-404' was changed to
'403.5(5)' -- the average value was taken and precision was
estimated.

data item '_exptl_absorpt_correction_type' value 'Multi-Scan' was
changed to 'multi-scan' in accordance with the
/home/data/users/saulius/crontab/automatic-downloads/rss-feeds/RSC/lib/dictionaries/cif_core.dic
dictionary named 'cif_core.dic' version 2.4.2 last updated on
2011-04-26.

Automatic conversion script
Id: cif_fix_values 7556 2019-12-06 15:28:31Z antanas 

 Adding full bibliography for 7062261--7062264.cif.
;
_cod_original_sg_symbol_H-M 'P 21/c'
_cod_database_code 7062263
_shelx_shelxl_version_number 2018/3
_shelx_space_group_comment
;
The symmetry employed for this shelxl refinement is uniquely defined
by the following loop, which should always be used as a source of
symmetry information in preference to the above space-group names.
They are only intended as comments.
;
_shelx_estimated_absorpt_t_min 0.663
_shelx_estimated_absorpt_t_max 0.865

loop_
_space_group_symop_operation_xyz
'x, y, z'
'-x, y+1/2, -z+1/2'
'-x, -y, -z'
'x, -y-1/2, z-1/2'

loop_
_atom_site_label
_atom_site_type_symbol
_atom_site_fract_x
_atom_site_fract_y
_atom_site_fract_z
_atom_site_U_iso_or_equiv
_atom_site_adp_type
_atom_site_occupancy
_atom_site_site_symmetry_order
_atom_site_calc_flag
_atom_site_refinement_flags_posn
_atom_site_refinement_flags_adp
_atom_site_refinement_flags_occupancy
_atom_site_disorder_assembly
_atom_site_disorder_group
Si1 Si 0.16216(3) 0.12779(6) 0.45039(2) 0.03215(12) Uani 1 1 d . . . . .
Si2 Si 0.82518(2) 0.04303(6) 0.79720(2) 0.02940(12) Uani 1 1 d . . . . .
C1 C 0.26513(9) 0.0817(2) 0.51883(6) 0.0295(3) Uani 1 1 d . . . . .
C2 C 0.35201(9) 0.1963(2) 0.53183(5) 0.0277(3) Uani 1 1 d . . . . .
H2 H 0.359334 0.301828 0.505795 0.033 Uiso 1 1 calc R U . . .
C3 C 0.42726(9) 0.15688(19) 0.58234(5) 0.0246(2) Uani 1 1 d . . . . .
C4 C 0.41661(9) 0.00472(19) 0.62172(5) 0.0251(2) Uani 1 1 d . . . . .
C5 C 0.33099(10) -0.1099(2) 0.61027(6) 0.0324(3) Uani 1 1 d . . . . .
H5 H 0.323337 -0.213122 0.636903 0.039 Uiso 1 1 calc R U . . .
C6 C 0.25688(10) -0.0704(2) 0.55910(6) 0.0344(3) Uani 1 1 d . . . . .
H6 H 0.198468 -0.149130 0.551033 0.041 Uiso 1 1 calc R U . . .
C7 C 0.69679(9) 0.0281(2) 0.74744(5) 0.0278(3) Uani 1 1 d . . . . .
C8 C 0.66715(9) 0.1538(2) 0.69724(5) 0.0278(3) Uani 1 1 d . . . . .
H8 H 0.711590 0.251315 0.689521 0.033 Uiso 1 1 calc R U . . .
C9 C 0.57385(9) 0.13651(18) 0.65904(5) 0.0244(3) Uani 1 1 d . . . . .
C10 C 0.50753(9) -0.00682(18) 0.66999(5) 0.0240(2) Uani 1 1 d . . . . .
C11 C 0.53366(10) -0.12960(19) 0.71985(6) 0.0284(3) Uani 1 1 d . . . . .
H11 H 0.488170 -0.223966 0.727944 0.034 Uiso 1 1 calc R U . . .
C12 C 0.62778(10) -0.1117(2) 0.75772(6) 0.0292(3) Uani 1 1 d . . . . .
H12 H 0.646162 -0.196449 0.791651 0.035 Uiso 1 1 calc R U . . .
C13 C 0.52799(9) 0.25625(19) 0.60282(5) 0.0256(3) Uani 1 1 d . . . . .
C14 C 0.51960(11) 0.4816(2) 0.61681(6) 0.0366(3) Uani 1 1 d . . . . .
H14A H 0.585458 0.541122 0.629834 0.055 Uiso 1 1 calc R U . . .
H14B H 0.481461 0.551977 0.581224 0.055 Uiso 1 1 calc R U . . .
H14C H 0.486510 0.495602 0.648306 0.055 Uiso 1 1 calc R U . . .
C15 C 0.58559(10) 0.2287(3) 0.55665(6) 0.0380(3) Uani 1 1 d . . . . .
H15A H 0.650063 0.293684 0.570713 0.057 Uiso 1 1 calc R U . . .
H15B H 0.594358 0.083708 0.550455 0.057 Uiso 1 1 calc R U . . .
H15C H 0.549205 0.291061 0.519244 0.057 Uiso 1 1 calc R U . . .
C16 C 0.20570(14) 0.2903(3) 0.39767(8) 0.0547(5) Uani 1 1 d . . . . .
H16A H 0.229309 0.419923 0.416641 0.082 Uiso 1 1 calc R U . . .
H16B H 0.259355 0.221550 0.386324 0.082 Uiso 1 1 calc R U . . .
H16C H 0.151347 0.314795 0.362321 0.082 Uiso 1 1 calc R U . . .
C17 C 0.05972(13) 0.2572(3) 0.47209(8) 0.0582(5) Uani 1 1 d . . . . .
H17A H 0.037055 0.171214 0.499818 0.087 Uiso 1 1 calc R U . . .
H17B H 0.083034 0.386997 0.491089 0.087 Uiso 1 1 calc R U . . .
H17C H 0.005278 0.281434 0.436760 0.087 Uiso 1 1 calc R U . . .
C18 C 0.11733(12) -0.1186(3) 0.41416(8) 0.0454(4) Uani 1 1 d . . . . .
H18A H 0.094378 -0.204355 0.441827 0.068 Uiso 1 1 calc R U . . .
H18B H 0.063016 -0.093893 0.378796 0.068 Uiso 1 1 calc R U . . .
H18C H 0.171024 -0.187137 0.402799 0.068 Uiso 1 1 calc R U . . .
C19 C 0.83062(12) -0.0790(3) 0.86967(6) 0.0420(3) Uani 1 1 d . . . . .
H19A H 0.785313 -0.009554 0.888249 0.063 Uiso 1 1 calc R U . . .
H19B H 0.811715 -0.221893 0.863294 0.063 Uiso 1 1 calc R U . . .
H19C H 0.897681 -0.069625 0.895570 0.063 Uiso 1 1 calc R U . . .
C20 C 0.91196(13) -0.0916(3) 0.76271(8) 0.0526(4) Uani 1 1 d . . . . .
H20A H 0.909788 -0.028860 0.724533 0.079 Uiso 1 1 calc R U . . .
H20B H 0.978818 -0.082263 0.788890 0.079 Uiso 1 1 calc R U . . .
H20C H 0.892852 -0.234531 0.756613 0.079 Uiso 1 1 calc R U . . .
C21 C 0.86319(12) 0.3150(3) 0.80662(7) 0.0450(4) Uani 1 1 d . . . . .
H21A H 0.859526 0.374532 0.767828 0.068 Uiso 1 1 calc R U . . .
H21B H 0.819190 0.388876 0.825195 0.068 Uiso 1 1 calc R U . . .
H21C H 0.930779 0.324216 0.831793 0.068 Uiso 1 1 calc R U . . .

loop_
_atom_site_aniso_label
_atom_site_aniso_U_11
_atom_site_aniso_U_22
_atom_site_aniso_U_33
_atom_site_aniso_U_23
_atom_site_aniso_U_13
_atom_site_aniso_U_12
Si1 0.0275(2) 0.0347(2) 0.0292(2) -0.00201(14) -0.00105(14) 0.00315(14)
Si2 0.02552(19) 0.0343(2) 0.02540(19) 0.00154(13) 0.00168(14) 0.00001(13)
C1 0.0253(6) 0.0321(7) 0.0290(6) -0.0015(5) 0.0038(5) 0.0034(5)
C2 0.0282(6) 0.0283(6) 0.0254(6) 0.0012(5) 0.0052(5) 0.0022(5)
C3 0.0244(6) 0.0246(6) 0.0246(6) -0.0017(4) 0.0062(5) 0.0011(4)
C4 0.0240(6) 0.0259(6) 0.0250(6) -0.0005(5) 0.0062(5) 0.0017(4)
C5 0.0278(6) 0.0336(7) 0.0344(7) 0.0060(5) 0.0058(5) -0.0033(5)
C6 0.0244(6) 0.0383(7) 0.0376(7) 0.0026(6) 0.0034(5) -0.0042(5)
C7 0.0273(6) 0.0291(6) 0.0252(6) 0.0003(5) 0.0043(5) 0.0001(5)
C8 0.0264(6) 0.0298(6) 0.0258(6) 0.0016(5) 0.0048(5) -0.0040(5)
C9 0.0265(6) 0.0236(6) 0.0229(6) 0.0000(4) 0.0065(5) 0.0001(4)
C10 0.0244(6) 0.0237(6) 0.0237(6) -0.0016(4) 0.0060(5) 0.0004(4)
C11 0.0304(6) 0.0266(6) 0.0277(6) 0.0028(5) 0.0071(5) -0.0031(5)
C12 0.0315(6) 0.0282(6) 0.0255(6) 0.0047(5) 0.0036(5) -0.0002(5)
C13 0.0258(6) 0.0274(6) 0.0223(6) 0.0023(5) 0.0043(4) -0.0018(5)
C14 0.0421(8) 0.0269(7) 0.0361(7) 0.0032(5) 0.0027(6) -0.0016(5)
C15 0.0319(7) 0.0555(9) 0.0279(7) 0.0034(6) 0.0103(5) -0.0018(6)
C16 0.0580(10) 0.0566(11) 0.0393(8) 0.0101(7) -0.0043(7) -0.0124(8)
C17 0.0418(9) 0.0772(13) 0.0463(9) -0.0129(9) -0.0039(7) 0.0246(9)
C18 0.0421(8) 0.0427(9) 0.0446(8) -0.0071(7) 0.0001(7) -0.0023(6)
C19 0.0428(8) 0.0471(9) 0.0303(7) 0.0069(6) -0.0002(6) -0.0013(7)
C20 0.0418(9) 0.0673(11) 0.0485(9) -0.0033(8) 0.0123(7) 0.0118(8)
C21 0.0411(8) 0.0439(9) 0.0459(8) -0.0001(7) 0.0046(7) -0.0124(7)

loop_
_atom_type_symbol
_atom_type_description
_atom_type_scat_dispersion_real
_atom_type_scat_dispersion_imag
_atom_type_scat_source
C C 0.0181 0.0091 'International Tables Vol C Tables 4.2.6.8 and 6.1.1.4'
H H 0.0000 0.0000 'International Tables Vol C Tables 4.2.6.8 and 6.1.1.4'
Si Si 0.2541 0.3302 'International Tables Vol C Tables 4.2.6.8 and 6.1.1.4'

loop_
_geom_angle_atom_site_label_1
_geom_angle_atom_site_label_2
_geom_angle_atom_site_label_3
_geom_angle
_geom_angle_site_symmetry_1
_geom_angle_site_symmetry_3
_geom_angle_publ_flag
C16 Si1 C18 109.34(9) . . ?
C16 Si1 C17 109.76(10) . . ?
C18 Si1 C17 109.27(9) . . ?
C16 Si1 C1 110.03(7) . . ?
C18 Si1 C1 109.79(7) . . ?
C17 Si1 C1 108.64(7) . . ?
C19 Si2 C20 108.67(8) . . ?
C19 Si2 C21 111.51(8) . . ?
C20 Si2 C21 107.85(9) . . ?
C19 Si2 C7 109.87(7) . . ?
C20 Si2 C7 110.09(7) . . ?
C21 Si2 C7 108.83(7) . . ?
C2 C1 C6 117.71(12) . . ?
C2 C1 Si1 121.95(10) . . ?
C6 C1 Si1 120.33(10) . . ?
C3 C2 C1 120.59(12) . . ?
C3 C2 H2 119.7 . . ?
C1 C2 H2 119.7 . . ?
C2 C3 C4 120.30(11) . . ?
C2 C3 C13 128.69(11) . . ?
C4 C3 C13 111.00(10) . . ?
C5 C4 C3 120.36(11) . . ?
C5 C4 C10 131.00(12) . . ?
C3 C4 C10 108.60(11) . . ?
C6 C5 C4 118.64(12) . . ?
C6 C5 H5 120.7 . . ?
C4 C5 H5 120.7 . . ?
C5 C6 C1 122.39(12) . . ?
C5 C6 H6 118.8 . . ?
C1 C6 H6 118.8 . . ?
C8 C7 C12 117.70(11) . . ?
C8 C7 Si2 120.60(9) . . ?
C12 C7 Si2 121.68(9) . . ?
C9 C8 C7 120.62(11) . . ?
C9 C8 H8 119.7 . . ?
C7 C8 H8 119.7 . . ?
C8 C9 C10 120.23(11) . . ?
C8 C9 C13 128.75(11) . . ?
C10 C9 C13 111.02(10) . . ?
C11 C10 C9 120.56(11) . . ?
C11 C10 C4 131.21(11) . . ?
C9 C10 C4 108.22(10) . . ?
C10 C11 C12 118.66(12) . . ?
C10 C11 H11 120.7 . . ?
C12 C11 H11 120.7 . . ?
C11 C12 C7 122.20(12) . . ?
C11 C12 H12 118.9 . . ?
C7 C12 H12 118.9 . . ?
C3 C13 C9 101.13(10) . . ?
C3 C13 C15 110.85(10) . . ?
C9 C13 C15 111.59(11) . . ?
C3 C13 C14 111.40(11) . . ?
C9 C13 C14 110.87(10) . . ?
C15 C13 C14 110.67(12) . . ?
C13 C14 H14A 109.5 . . ?
C13 C14 H14B 109.5 . . ?
H14A C14 H14B 109.5 . . ?
C13 C14 H14C 109.5 . . ?
H14A C14 H14C 109.5 . . ?
H14B C14 H14C 109.5 . . ?
C13 C15 H15A 109.5 . . ?
C13 C15 H15B 109.5 . . ?
H15A C15 H15B 109.5 . . ?
C13 C15 H15C 109.5 . . ?
H15A C15 H15C 109.5 . . ?
H15B C15 H15C 109.5 . . ?
Si1 C16 H16A 109.5 . . ?
Si1 C16 H16B 109.5 . . ?
H16A C16 H16B 109.5 . . ?
Si1 C16 H16C 109.5 . . ?
H16A C16 H16C 109.5 . . ?
H16B C16 H16C 109.5 . . ?
Si1 C17 H17A 109.5 . . ?
Si1 C17 H17B 109.5 . . ?
H17A C17 H17B 109.5 . . ?
Si1 C17 H17C 109.5 . . ?
H17A C17 H17C 109.5 . . ?
H17B C17 H17C 109.5 . . ?
Si1 C18 H18A 109.5 . . ?
Si1 C18 H18B 109.5 . . ?
H18A C18 H18B 109.5 . . ?
Si1 C18 H18C 109.5 . . ?
H18A C18 H18C 109.5 . . ?
H18B C18 H18C 109.5 . . ?
Si2 C19 H19A 109.5 . . ?
Si2 C19 H19B 109.5 . . ?
H19A C19 H19B 109.5 . . ?
Si2 C19 H19C 109.5 . . ?
H19A C19 H19C 109.5 . . ?
H19B C19 H19C 109.5 . . ?
Si2 C20 H20A 109.5 . . ?
Si2 C20 H20B 109.5 . . ?
H20A C20 H20B 109.5 . . ?
Si2 C20 H20C 109.5 . . ?
H20A C20 H20C 109.5 . . ?
H20B C20 H20C 109.5 . . ?
Si2 C21 H21A 109.5 . . ?
Si2 C21 H21B 109.5 . . ?
H21A C21 H21B 109.5 . . ?
Si2 C21 H21C 109.5 . . ?
H21A C21 H21C 109.5 . . ?
H21B C21 H21C 109.5 . . ?

loop_
_geom_bond_atom_site_label_1
_geom_bond_atom_site_label_2
_geom_bond_distance
_geom_bond_site_symmetry_2
_geom_bond_publ_flag
Si1 C16 1.8623(18) . ?
Si1 C18 1.8638(16) . ?
Si1 C17 1.8661(17) . ?
Si1 C1 1.8782(13) . ?
Si2 C19 1.8643(15) . ?
Si2 C20 1.8666(17) . ?
Si2 C21 1.8681(17) . ?
Si2 C7 1.8764(13) . ?
C1 C2 1.4033(18) . ?
C1 C6 1.405(2) . ?
C2 C3 1.3867(17) . ?
C2 H2 0.9500 . ?
C3 C4 1.3995(17) . ?
C3 C13 1.5223(17) . ?
C4 C5 1.3900(18) . ?
C4 C10 1.4676(16) . ?
C5 C6 1.3882(19) . ?
C5 H5 0.9500 . ?
C6 H6 0.9500 . ?
C7 C8 1.4082(17) . ?
C7 C12 1.4095(18) . ?
C8 C9 1.3845(17) . ?
C8 H8 0.9500 . ?
C9 C10 1.4028(17) . ?
C9 C13 1.5240(16) . ?
C10 C11 1.3886(17) . ?
C11 C12 1.3909(18) . ?
C11 H11 0.9500 . ?
C12 H12 0.9500 . ?
C13 C15 1.5318(17) . ?
C13 C14 1.5331(19) . ?
C14 H14A 0.9800 . ?
C14 H14B 0.9800 . ?
C14 H14C 0.9800 . ?
C15 H15A 0.9800 . ?
C15 H15B 0.9800 . ?
C15 H15C 0.9800 . ?
C16 H16A 0.9800 . ?
C16 H16B 0.9800 . ?
C16 H16C 0.9800 . ?
C17 H17A 0.9800 . ?
C17 H17B 0.9800 . ?
C17 H17C 0.9800 . ?
C18 H18A 0.9800 . ?
C18 H18B 0.9800 . ?
C18 H18C 0.9800 . ?
C19 H19A 0.9800 . ?
C19 H19B 0.9800 . ?
C19 H19C 0.9800 . ?
C20 H20A 0.9800 . ?
C20 H20B 0.9800 . ?
C20 H20C 0.9800 . ?
C21 H21A 0.9800 . ?
C21 H21B 0.9800 . ?
C21 H21C 0.9800 . ?

loop_
_geom_torsion_atom_site_label_1
_geom_torsion_atom_site_label_2
_geom_torsion_atom_site_label_3
_geom_torsion_atom_site_label_4
_geom_torsion
_geom_torsion_site_symmetry_1
_geom_torsion_site_symmetry_2
_geom_torsion_site_symmetry_3
_geom_torsion_site_symmetry_4
_geom_torsion_publ_flag
C16 Si1 C1 C2 14.08(14) . . . . ?
C18 Si1 C1 C2 134.45(12) . . . . ?
C17 Si1 C1 C2 -106.10(13) . . . . ?
C16 Si1 C1 C6 -166.15(12) . . . . ?
C18 Si1 C1 C6 -45.77(13) . . . . ?
C17 Si1 C1 C6 73.67(14) . . . . ?
C6 C1 C2 C3 1.06(19) . . . . ?
Si1 C1 C2 C3 -179.15(10) . . . . ?
C1 C2 C3 C4 -1.35(18) . . . . ?
C1 C2 C3 C13 177.02(12) . . . . ?
C2 C3 C4 C5 0.72(19) . . . . ?
C13 C3 C4 C5 -177.91(11) . . . . ?
C2 C3 C4 C10 178.70(11) . . . . ?
C13 C3 C4 C10 0.06(14) . . . . ?
C3 C4 C5 C6 0.2(2) . . . . ?
C10 C4 C5 C6 -177.31(13) . . . . ?
C4 C5 C6 C1 -0.4(2) . . . . ?
C2 C1 C6 C5 -0.2(2) . . . . ?
Si1 C1 C6 C5 -179.97(11) . . . . ?
C19 Si2 C7 C8 162.90(11) . . . . ?
C20 Si2 C7 C8 -77.45(13) . . . . ?
C21 Si2 C7 C8 40.55(13) . . . . ?
C19 Si2 C7 C12 -18.92(13) . . . . ?
C20 Si2 C7 C12 100.73(13) . . . . ?
C21 Si2 C7 C12 -141.27(12) . . . . ?
C12 C7 C8 C9 -1.19(19) . . . . ?
Si2 C7 C8 C9 177.07(10) . . . . ?
C7 C8 C9 C10 0.05(19) . . . . ?
C7 C8 C9 C13 -179.83(12) . . . . ?
C8 C9 C10 C11 1.52(18) . . . . ?
C13 C9 C10 C11 -178.59(11) . . . . ?
C8 C9 C10 C4 -178.24(11) . . . . ?
C13 C9 C10 C4 1.66(14) . . . . ?
C5 C4 C10 C11 -3.1(2) . . . . ?
C3 C4 C10 C11 179.21(13) . . . . ?
C5 C4 C10 C9 176.62(13) . . . . ?
C3 C4 C10 C9 -1.07(14) . . . . ?
C9 C10 C11 C12 -1.86(19) . . . . ?
C4 C10 C11 C12 177.83(12) . . . . ?
C10 C11 C12 C7 0.7(2) . . . . ?
C8 C7 C12 C11 0.8(2) . . . . ?
Si2 C7 C12 C11 -177.41(10) . . . . ?
C2 C3 C13 C9 -177.63(12) . . . . ?
C4 C3 C13 C9 0.86(13) . . . . ?
C2 C3 C13 C15 -59.19(17) . . . . ?
C4 C3 C13 C15 119.30(12) . . . . ?
C2 C3 C13 C14 64.52(16) . . . . ?
C4 C3 C13 C14 -116.98(12) . . . . ?
C8 C9 C13 C3 178.35(12) . . . . ?
C10 C9 C13 C3 -1.54(13) . . . . ?
C8 C9 C13 C15 60.44(17) . . . . ?
C10 C9 C13 C15 -119.44(12) . . . . ?
C8 C9 C13 C14 -63.42(17) . . . . ?
C10 C9 C13 C14 116.70(12) . . . . ?
